data_4119750
loop_
_publ_author_name
'Kan'ichiro Ishiuchi'
'Takehito Nakazawa'
'Fumitoshi Yagishita'
'Takashi Mino'
'Hiroshi Noguchi'
'Kinya Hotta'
'Kenji Watanabe'

_publ_section_title
;
 Combinatorial Generation of Complexity by Redox Enzymes in the
 Chaetoglobosin A Biosynthesis
;
_journal_name_full 'Journal of the American Chemical Society'
_journal_page_first 7371
_journal_page_last 7377
_journal_paper_doi 10.1021/ja402828w
_journal_volume 135
_journal_year 2013
_chemical_absolute_configuration syn
_chemical_formula_sum 'C32 H38 N2 O3'
_chemical_formula_weight 498.64
_chemical_name_systematic
; 
 ? 
;
_space_group_IT_number 19
_symmetry_cell_setting orthorhombic
_symmetry_space_group_name_Hall 'P 2ac 2ab'
_symmetry_space_group_name_H-M 'P 21 21 21'
_atom_sites_solution_hydrogens geom
_atom_sites_solution_primary direct
_atom_sites_solution_secondary difmap
_audit_creation_method SHELXL-97
_cell_angle_alpha 90.00
_cell_angle_beta 90.00
_cell_angle_gamma 90.00
_cell_formula_units_Z 4
_cell_length_a 9.8022(2)
_cell_length_b 10.0734(3)
_cell_length_c 28.5375(7)
_cell_measurement_reflns_used 9906
_cell_measurement_temperature 173
_cell_measurement_theta_max 67.64
_cell_measurement_theta_min 3.10
_cell_volume 2817.84(12)
_computing_cell_refinement 'Bruker SAINT'
_computing_data_collection 'Bruker APEX2'
_computing_data_reduction 'Bruker SAINT'
_computing_molecular_graphics 'Bruker SHELXTL'
_computing_publication_material 'Bruker SHELXTL'
_computing_structure_refinement 'SHELXL-97 (Sheldrick, 2008)'
_computing_structure_solution 'SHELXS-97 (Sheldrick, 2008)'
_diffrn_ambient_temperature 173
_diffrn_detector_area_resol_mean 8.333
_diffrn_measured_fraction_theta_full 0.986
_diffrn_measured_fraction_theta_max 0.983
_diffrn_measurement_device_type 'Bruker APEXII CCD area detector'
_diffrn_measurement_method 'phi and omega scans'
_diffrn_radiation_monochromator 'Bruker Helios multilayer confocal mirror'
_diffrn_radiation_source 'Bruker TXS fine-focus rotating anode'
_diffrn_radiation_type CuK\a
_diffrn_radiation_wavelength 1.54178
_diffrn_reflns_av_R_equivalents 0.0260
_diffrn_reflns_av_sigmaI/netI 0.0210
_diffrn_reflns_limit_h_max 11
_diffrn_reflns_limit_h_min -11
_diffrn_reflns_limit_k_max 12
_diffrn_reflns_limit_k_min -12
_diffrn_reflns_limit_l_max 33
_diffrn_reflns_limit_l_min -34
_diffrn_reflns_number 19874
_diffrn_reflns_theta_full 68.00
_diffrn_reflns_theta_max 68.13
_diffrn_reflns_theta_min 3.10
_exptl_absorpt_coefficient_mu 0.590
_exptl_absorpt_correction_T_max 0.9825
_exptl_absorpt_correction_T_min 0.9711
_exptl_absorpt_correction_type empirical
_exptl_absorpt_process_details 'SADABS Shelsrick 1996'
_exptl_crystal_colour colourless
_exptl_crystal_density_diffrn 1.175
_exptl_crystal_description prismatic
_exptl_crystal_F_000 1072
_exptl_crystal_size_max 0.05
_exptl_crystal_size_mid 0.05
_exptl_crystal_size_min 0.03
_refine_diff_density_max 0.230
_refine_diff_density_min -0.146
_refine_diff_density_rms 0.033
_refine_ls_abs_structure_details 'Flack H D (1983), Acta Cryst. A39, 876-881'
_refine_ls_abs_structure_Flack 0.04(18)
_refine_ls_extinction_method none
_refine_ls_goodness_of_fit_ref 1.030
_refine_ls_hydrogen_treatment constr
_refine_ls_matrix_type full
_refine_ls_number_parameters 338
_refine_ls_number_reflns 4935
_refine_ls_number_restraints 0
_refine_ls_restrained_S_all 1.030
_refine_ls_R_factor_all 0.0373
_refine_ls_R_factor_gt 0.0346
_refine_ls_shift/su_max 0.001
_refine_ls_shift/su_mean 0.000
_refine_ls_structure_factor_coef Fsqd
_refine_ls_weighting_details 'calc w=1/[\s^2^(Fo^2^)+(0.0703P)^2^+0.2384P] where P=(Fo^2^+2Fc^2^)/3'
_refine_ls_weighting_scheme calc
_refine_ls_wR_factor_gt 0.0970
_refine_ls_wR_factor_ref 0.0990
_reflns_number_gt 4673
_reflns_number_total 4935
_reflns_threshold_expression >2sigma(I)
_cod_data_source_file ja402828w_si_003.cif
_cod_data_source_block u121217yag_p212121
_cod_original_cell_volume 2817.83(12)
_cod_database_code 4119750

loop_
_symmetry_equiv_pos_as_xyz
'x, y, z'
'-x+1/2, -y, z+1/2'
'-x, y+1/2, -z+1/2'
'x+1/2, -y+1/2, -z'

loop_
_atom_site_label
_atom_site_type_symbol
_atom_site_fract_x
_atom_site_fract_y
_atom_site_fract_z
_atom_site_U_iso_or_equiv
_atom_site_adp_type
_atom_site_occupancy
_atom_site_symmetry_multiplicity
_atom_site_calc_flag
_atom_site_refinement_flags
C1 C 1.01846(17) 0.36936(18) 0.75997(6) 0.0443(4) Uani 1 1 d .
H1 H 1.0289 0.2968 0.7390 0.053 Uiso 1 1 calc R
C2 C 0.89794(16) 0.43115(15) 0.76963(6) 0.0382(3) Uani 1 1 d .
C3 C 0.92859(15) 0.53161(15) 0.80372(6) 0.0371(3) Uani 1 1 d .
C4 C 0.84948(17) 0.62448(16) 0.82854(6) 0.0416(4) Uani 1 1 d .
H4 H 0.7537 0.6294 0.8238 0.050 Uiso 1 1 calc R
C5 C 0.91284(19) 0.70797(17) 0.85976(7) 0.0490(4) Uani 1 1 d .
H5 H 0.8597 0.7695 0.8772 0.059 Uiso 1 1 calc R
C6 C 1.0544(2) 0.7040(2) 0.86632(8) 0.0557(5) Uani 1 1 d .
H6 H 1.0959 0.7644 0.8876 0.067 Uiso 1 1 calc R
C7 C 1.13456(18) 0.6140(2) 0.84255(7) 0.0535(4) Uani 1 1 d .
H7 H 1.2306 0.6117 0.8470 0.064 Uiso 1 1 calc R
C8 C 1.07070(16) 0.52681(17) 0.81191(6) 0.0421(4) Uani 1 1 d .
C9 C 0.75935(16) 0.39473(16) 0.75149(6) 0.0375(3) Uani 1 1 d .
H9A H 0.7641 0.3824 0.7171 0.045 Uiso 1 1 calc R
H9B H 0.6950 0.4682 0.7580 0.045 Uiso 1 1 calc R
C10 C 0.70562(15) 0.26679(15) 0.77426(5) 0.0331(3) Uani 1 1 d .
H10 H 0.7688 0.1917 0.7668 0.040 Uiso 1 1 calc R
C11 C 0.68637(14) 0.27653(14) 0.82821(5) 0.0324(3) Uani 1 1 d .
H11 H 0.7383 0.3552 0.8400 0.039 Uiso 1 1 calc R
C12 C 0.73452(16) 0.15145(16) 0.85524(6) 0.0380(3) Uani 1 1 d .
H12 H 0.7322 0.1758 0.8892 0.046 Uiso 1 1 calc R
C13 C 0.63140(17) 0.03858(15) 0.84926(6) 0.0398(3) Uani 1 1 d .
C14 C 0.49175(17) 0.07434(15) 0.86192(6) 0.0399(3) Uani 1 1 d .
H14 H 0.4170 0.0282 0.8445 0.048 Uiso 1 1 calc R
C15 C 0.46656(16) 0.21818(15) 0.87535(6) 0.0374(3) Uani 1 1 d .
H15 H 0.5194 0.2369 0.9046 0.045 Uiso 1 1 calc R
C16 C 0.31943(16) 0.25054(16) 0.88480(6) 0.0420(4) Uani 1 1 d .
H16 H 0.2564 0.2425 0.8597 0.050 Uiso 1 1 calc R
C17 C 0.27315(19) 0.28904(17) 0.92552(7) 0.0481(4) Uani 1 1 d .
H17 H 0.3373 0.2941 0.9504 0.058 Uiso 1 1 calc R
C18 C 0.1288(2) 0.32603(18) 0.93675(7) 0.0534(5) Uani 1 1 d .
H18A H 0.0758 0.2441 0.9427 0.064 Uiso 1 1 calc R
H18B H 0.0880 0.3709 0.9092 0.064 Uiso 1 1 calc R
C19 C 0.1169(2) 0.41856(17) 0.97985(7) 0.0523(5) Uani 1 1 d .
H19 H 0.1522 0.3705 1.0080 0.063 Uiso 1 1 calc R
C20 C 0.2017(2) 0.54151(17) 0.97237(7) 0.0510(4) Uani 1 1 d .
H20 H 0.1651 0.6043 0.9510 0.061 Uiso 1 1 calc R
C21 C 0.3203(2) 0.57427(18) 0.99153(6) 0.0523(4) Uani 1 1 d .
C22 C 0.3920(2) 0.70198(18) 0.97821(7) 0.0573(5) Uani 1 1 d .
H22A H 0.4114 0.7530 1.0071 0.069 Uiso 1 1 calc R
H22B H 0.3297 0.7559 0.9587 0.069 Uiso 1 1 calc R
C23 C 0.5267(2) 0.68159(17) 0.95127(7) 0.0520(4) Uani 1 1 d .
H23A H 0.5734 0.7681 0.9476 0.062 Uiso 1 1 calc R
H23B H 0.5873 0.6224 0.9695 0.062 Uiso 1 1 calc R
C24 C 0.50222(17) 0.62256(15) 0.90429(6) 0.0404(3) Uani 1 1 d .
H24 H 0.4518 0.6748 0.8827 0.048 Uiso 1 1 calc R
C25 C 0.54348(17) 0.50439(15) 0.88949(6) 0.0396(3) Uani 1 1 d .
H25 H 0.6001 0.4524 0.9093 0.047 Uiso 1 1 calc R
C26 C 0.50451(15) 0.45104(14) 0.84343(5) 0.0338(3) Uani 1 1 d .
C27 C 0.53012(15) 0.30322(14) 0.83481(5) 0.0320(3) Uani 1 1 d .
C28 C 0.46772(14) 0.25935(13) 0.78767(5) 0.0328(3) Uani 1 1 d .
C29 C 0.88252(18) 0.11491(19) 0.84448(7) 0.0484(4) Uani 1 1 d .
H29A H 0.9120 0.0435 0.8655 0.073 Uiso 1 1 calc R
H29B H 0.9408 0.1928 0.8491 0.073 Uiso 1 1 calc R
H29C H 0.8897 0.0849 0.8119 0.073 Uiso 1 1 calc R
C30 C 0.65496(19) -0.06782(16) 0.81350(7) 0.0472(4) Uani 1 1 d .
H30A H 0.5853 -0.1370 0.8169 0.071 Uiso 1 1 calc R
H30B H 0.7456 -0.1067 0.8182 0.071 Uiso 1 1 calc R
H30C H 0.6494 -0.0294 0.7820 0.071 Uiso 1 1 calc R
C31 C -0.0323(2) 0.4530(2) 0.98798(9) 0.0681(6) Uani 1 1 d .
H31A H -0.0412 0.5032 1.0172 0.102 Uiso 1 1 calc R
H31B H -0.0860 0.3711 0.9901 0.102 Uiso 1 1 calc R
H31C H -0.0659 0.5069 0.9618 0.102 Uiso 1 1 calc R
C32 C 0.3950(3) 0.4911(3) 1.02682(9) 0.0855(8) Uani 1 1 d .
H32A H 0.3338 0.4223 1.0389 0.128 Uiso 1 1 calc R
H32B H 0.4259 0.5475 1.0527 0.128 Uiso 1 1 calc R
H32C H 0.4740 0.4492 1.0118 0.128 Uiso 1 1 calc R
N1 N 1.12218(14) 0.42704(15) 0.78481(5) 0.0484(4) Uani 1 1 d .
H1A H 1.2086 0.4035 0.7835 0.058 Uiso 1 1 calc R
N2 N 0.56901(12) 0.23447(12) 0.75784(5) 0.0342(3) Uani 1 1 d .
H2 H 0.5542 0.2005 0.7299 0.041 Uiso 1 1 calc R
O1 O 0.57260(13) -0.00620(11) 0.89351(4) 0.0491(3) Uani 1 1 d .
O2 O 0.45380(12) 0.51983(11) 0.81294(4) 0.0416(3) Uani 1 1 d .
O3 O 0.34598(10) 0.24425(11) 0.77943(4) 0.0402(3) Uani 1 1 d .

loop_
_atom_site_aniso_label
_atom_site_aniso_U_11
_atom_site_aniso_U_22
_atom_site_aniso_U_33
_atom_site_aniso_U_23
_atom_site_aniso_U_13
_atom_site_aniso_U_12
C1 0.0410(9) 0.0467(9) 0.0451(10) 0.0018(7) 0.0119(7) 0.0046(7)
C2 0.0357(8) 0.0368(7) 0.0422(9) 0.0074(7) 0.0059(6) 0.0022(6)
C3 0.0347(7) 0.0345(7) 0.0420(9) 0.0091(6) 0.0035(6) 0.0005(6)
C4 0.0388(8) 0.0364(8) 0.0496(10) 0.0053(7) 0.0020(7) 0.0050(6)
C5 0.0602(11) 0.0391(8) 0.0477(10) 0.0002(8) -0.0022(8) 0.0072(7)
C6 0.0639(11) 0.0469(9) 0.0565(12) 0.0007(8) -0.0152(9) -0.0014(8)
C7 0.0385(9) 0.0607(11) 0.0611(12) 0.0063(9) -0.0086(8) -0.0032(8)
C8 0.0357(8) 0.0467(8) 0.0440(9) 0.0105(7) 0.0034(6) 0.0035(6)
C9 0.0369(7) 0.0385(8) 0.0371(8) 0.0032(7) 0.0011(6) 0.0044(6)
C10 0.0329(7) 0.0337(7) 0.0328(7) -0.0019(6) 0.0003(5) 0.0044(6)
C11 0.0339(7) 0.0307(7) 0.0327(8) 0.0000(6) -0.0014(5) 0.0019(6)
C12 0.0426(8) 0.0378(8) 0.0336(8) 0.0000(7) -0.0061(6) 0.0068(6)
C13 0.0504(9) 0.0319(7) 0.0370(8) 0.0056(6) -0.0017(6) 0.0053(6)
C14 0.0492(9) 0.0334(7) 0.0371(8) 0.0028(7) 0.0038(7) -0.0004(7)
C15 0.0452(8) 0.0340(7) 0.0329(8) 0.0010(6) 0.0033(6) -0.0011(6)
C16 0.0456(8) 0.0397(8) 0.0406(9) 0.0024(7) 0.0093(7) -0.0008(7)
C17 0.0584(10) 0.0376(8) 0.0484(10) 0.0008(7) 0.0126(8) 0.0037(7)
C18 0.0585(11) 0.0419(9) 0.0597(12) -0.0051(8) 0.0218(9) -0.0026(8)
C19 0.0683(12) 0.0403(8) 0.0483(10) 0.0026(8) 0.0215(9) 0.0075(8)
C20 0.0733(12) 0.0359(8) 0.0438(10) 0.0023(7) 0.0172(9) 0.0084(8)
C21 0.0804(13) 0.0402(9) 0.0362(9) -0.0041(7) 0.0126(8) 0.0041(9)
C22 0.0855(14) 0.0384(9) 0.0480(11) -0.0128(8) 0.0101(10) -0.0014(9)
C23 0.0731(12) 0.0380(8) 0.0451(10) -0.0082(8) -0.0012(8) -0.0079(8)
C24 0.0486(9) 0.0331(7) 0.0395(9) 0.0001(6) 0.0026(7) -0.0037(7)
C25 0.0470(8) 0.0338(7) 0.0379(8) 0.0008(7) -0.0016(6) 0.0007(6)
C26 0.0328(7) 0.0328(7) 0.0357(8) 0.0019(6) 0.0054(6) 0.0022(6)
C27 0.0353(7) 0.0295(7) 0.0311(8) -0.0001(6) 0.0015(6) 0.0026(5)
C28 0.0374(8) 0.0266(6) 0.0343(8) -0.0001(6) -0.0014(6) 0.0023(5)
C29 0.0426(9) 0.0522(9) 0.0504(10) 0.0024(8) -0.0097(8) 0.0102(7)
C30 0.0544(10) 0.0352(8) 0.0520(10) -0.0032(8) -0.0038(8) 0.0097(7)
C31 0.0765(14) 0.0498(11) 0.0778(15) -0.0010(10) 0.0363(12) 0.0078(10)
C32 0.117(2) 0.0794(16) 0.0604(14) 0.0222(13) -0.0121(14) -0.0139(16)
N1 0.0296(7) 0.0595(9) 0.0559(9) 0.0026(7) 0.0076(6) 0.0084(6)
N2 0.0346(6) 0.0364(6) 0.0317(6) -0.0043(5) -0.0012(5) 0.0024(5)
O1 0.0644(8) 0.0381(6) 0.0448(7) 0.0106(5) 0.0033(5) 0.0049(5)
O2 0.0522(6) 0.0346(5) 0.0382(6) 0.0026(5) -0.0008(5) 0.0076(5)
O3 0.0329(5) 0.0428(6) 0.0449(6) -0.0049(5) -0.0022(4) 0.0006(4)

loop_
_atom_type_symbol
_atom_type_description
_atom_type_scat_dispersion_real
_atom_type_scat_dispersion_imag
_atom_type_scat_source
C C 0.0181 0.0091 'International Tables Vol C Tables 4.2.6.8 and 6.1.1.4'
H H 0.0000 0.0000 'International Tables Vol C Tables 4.2.6.8 and 6.1.1.4'
N N 0.0311 0.0180 'International Tables Vol C Tables 4.2.6.8 and 6.1.1.4'
O O 0.0492 0.0322 'International Tables Vol C Tables 4.2.6.8 and 6.1.1.4'

loop_
_geom_angle_atom_site_label_1
_geom_angle_atom_site_label_2
_geom_angle_atom_site_label_3
_geom_angle
C2 C1 N1 110.19(15)
C2 C1 H1 124.9
N1 C1 H1 124.9
C1 C2 C3 106.11(15)
C1 C2 C9 127.13(15)
C3 C2 C9 126.58(14)
C4 C3 C8 118.88(16)
C4 C3 C2 134.01(15)
C8 C3 C2 107.10(14)
C5 C4 C3 118.98(15)
C5 C4 H4 120.5
C3 C4 H4 120.5
C4 C5 C6 121.13(17)
C4 C5 H5 119.4
C6 C5 H5 119.4
C7 C6 C5 121.20(19)
C7 C6 H6 119.4
C5 C6 H6 119.4
C6 C7 C8 117.96(16)
C6 C7 H7 121.0
C8 C7 H7 121.0
N1 C8 C7 130.99(16)
N1 C8 C3 107.22(15)
C7 C8 C3 121.79(16)
C2 C9 C10 111.71(13)
C2 C9 H9A 109.3
C10 C9 H9A 109.3
C2 C9 H9B 109.3
C10 C9 H9B 109.3
H9A C9 H9B 107.9
N2 C10 C9 111.52(12)
N2 C10 C11 102.78(11)
C9 C10 C11 114.05(13)
N2 C10 H10 109.4
C9 C10 H10 109.4
C11 C10 H10 109.4
C12 C11 C10 113.85(12)
C12 C11 C27 112.16(12)
C10 C11 C27 104.40(11)
C12 C11 H11 108.7
C10 C11 H11 108.7
C27 C11 H11 108.7
C29 C12 C13 115.19(14)
C29 C12 C11 112.63(14)
C13 C12 C11 110.31(12)
C29 C12 H12 106.0
C13 C12 H12 106.0
C11 C12 H12 106.0
O1 C13 C14 59.49(10)
O1 C13 C30 115.42(13)
C14 C13 C30 119.29(15)
O1 C13 C12 113.20(13)
C14 C13 C12 114.08(13)
C30 C13 C12 120.37(15)
O1 C14 C13 60.21(10)
O1 C14 C15 117.77(14)
C13 C14 C15 116.74(14)
O1 C14 H14 116.7
C13 C14 H14 116.7
C15 C14 H14 116.7
C16 C15 C14 114.09(14)
C16 C15 C27 113.27(13)
C14 C15 C27 105.67(12)
C16 C15 H15 107.8
C14 C15 H15 107.8
C27 C15 H15 107.8
C17 C16 C15 123.87(17)
C17 C16 H16 118.1
C15 C16 H16 118.1
C16 C17 C18 126.31(19)
C16 C17 H17 116.8
C18 C17 H17 116.8
C17 C18 C19 113.03(17)
C17 C18 H18A 109.0
C19 C18 H18A 109.0
C17 C18 H18B 109.0
C19 C18 H18B 109.0
H18A C18 H18B 107.8
C20 C19 C31 111.38(15)
C20 C19 C18 109.93(14)
C31 C19 C18 109.34(18)
C20 C19 H19 108.7
C31 C19 H19 108.7
C18 C19 H19 108.7
C21 C20 C19 129.02(18)
C21 C20 H20 115.5
C19 C20 H20 115.5
C20 C21 C32 124.43(19)
C20 C21 C22 121.00(19)
C32 C21 C22 114.6(2)
C21 C22 C23 114.18(15)
C21 C22 H22A 108.7
C23 C22 H22A 108.7
C21 C22 H22B 108.7
C23 C22 H22B 108.7
H22A C22 H22B 107.6
C24 C23 C22 111.39(16)
C24 C23 H23A 109.3
C22 C23 H23A 109.3
C24 C23 H23B 109.3
C22 C23 H23B 109.3
H23A C23 H23B 108.0
C25 C24 C23 126.67(17)
C25 C24 H24 116.7
C23 C24 H24 116.7
C24 C25 C26 122.25(15)
C24 C25 H25 118.9
C26 C25 H25 118.9
O2 C26 C25 122.44(13)
O2 C26 C27 120.39(14)
C25 C26 C27 117.17(13)
C26 C27 C28 110.73(12)
C26 C27 C11 110.29(11)
C28 C27 C11 103.51(12)
C26 C27 C15 110.36(12)
C28 C27 C15 109.23(12)
C11 C27 C15 112.54(12)
O3 C28 N2 125.44(14)
O3 C28 C27 126.08(14)
N2 C28 C27 108.41(12)
C12 C29 H29A 109.5
C12 C29 H29B 109.5
H29A C29 H29B 109.5
C12 C29 H29C 109.5
H29A C29 H29C 109.5
H29B C29 H29C 109.5
C13 C30 H30A 109.5
C13 C30 H30B 109.5
H30A C30 H30B 109.5
C13 C30 H30C 109.5
H30A C30 H30C 109.5
H30B C30 H30C 109.5
C19 C31 H31A 109.5
C19 C31 H31B 109.5
H31A C31 H31B 109.5
C19 C31 H31C 109.5
H31A C31 H31C 109.5
H31B C31 H31C 109.5
C21 C32 H32A 109.5
C21 C32 H32B 109.5
H32A C32 H32B 109.5
C21 C32 H32C 109.5
H32A C32 H32C 109.5
H32B C32 H32C 109.5
C8 N1 C1 109.35(14)
C8 N1 H1A 125.3
C1 N1 H1A 125.3
C28 N2 C10 115.98(12)
C28 N2 H2 122.0
C10 N2 H2 122.0
C14 O1 C13 60.30(10)

loop_
_geom_bond_atom_site_label_1
_geom_bond_atom_site_label_2
_geom_bond_distance
C1 C2 1.363(2)
C1 N1 1.369(2)
C1 H1 0.9500
C2 C3 1.436(2)
C2 C9 1.499(2)
C3 C4 1.406(2)
C3 C8 1.413(2)
C4 C5 1.374(3)
C4 H4 0.9500
C5 C6 1.401(3)
C5 H5 0.9500
C6 C7 1.378(3)
C6 H6 0.9500
C7 C8 1.389(3)
C7 H7 0.9500
C8 N1 1.365(2)
C9 C10 1.536(2)
C9 H9A 0.9900
C9 H9B 0.9900
C10 N2 1.4556(18)
C10 C11 1.554(2)
C10 H10 1.0000
C11 C12 1.551(2)
C11 C27 1.5664(19)
C11 H11 1.0000
C12 C29 1.528(2)
C12 C13 1.531(2)
C12 H12 1.0000
C13 O1 1.460(2)
C13 C14 1.461(2)
C13 C30 1.498(2)
C14 O1 1.449(2)
C14 C15 1.519(2)
C14 H14 1.0000
C15 C16 1.503(2)
C15 C27 1.569(2)
C15 H15 1.0000
C16 C17 1.306(3)
C16 H16 0.9500
C17 C18 1.498(3)
C17 H17 0.9500
C18 C19 1.548(3)
C18 H18A 0.9900
C18 H18B 0.9900
C19 C20 1.507(3)
C19 C31 1.521(3)
C19 H19 1.0000
C20 C21 1.326(3)
C20 H20 0.9500
C21 C32 1.501(3)
C21 C22 1.515(3)
C22 C23 1.542(3)
C22 H22A 0.9900
C22 H22B 0.9900
C23 C24 1.486(2)
C23 H23A 0.9900
C23 H23B 0.9900
C24 C25 1.326(2)
C24 H24 0.9500
C25 C26 1.470(2)
C25 H25 0.9500
C26 O2 1.2182(19)
C26 C27 1.5300(19)
C27 C28 1.542(2)
C28 O3 1.2258(18)
C28 N2 1.332(2)
C29 H29A 0.9800
C29 H29B 0.9800
C29 H29C 0.9800
C30 H30A 0.9800
C30 H30B 0.9800
C30 H30C 0.9800
C31 H31A 0.9800
C31 H31B 0.9800
C31 H31C 0.9800
C32 H32A 0.9800
C32 H32B 0.9800
C32 H32C 0.9800
N1 H1A 0.8800
N2 H2 0.8800

loop_
_geom_torsion_atom_site_label_1
_geom_torsion_atom_site_label_2
_geom_torsion_atom_site_label_3
_geom_torsion_atom_site_label_4
_geom_torsion
N1 C1 C2 C3 -1.62(19)
N1 C1 C2 C9 -177.01(15)
C1 C2 C3 C4 -177.60(17)
C9 C2 C3 C4 -2.2(3)
C1 C2 C3 C8 1.64(18)
C9 C2 C3 C8 177.06(15)
C8 C3 C4 C5 0.3(2)
C2 C3 C4 C5 179.49(17)
C3 C4 C5 C6 1.5(3)
C4 C5 C6 C7 -1.6(3)
C5 C6 C7 C8 -0.2(3)
C6 C7 C8 N1 -178.49(18)
C6 C7 C8 C3 2.1(3)
C4 C3 C8 N1 178.30(14)
C2 C3 C8 N1 -1.08(18)
C4 C3 C8 C7 -2.1(2)
C2 C3 C8 C7 178.48(15)
C1 C2 C9 C10 72.4(2)
C3 C2 C9 C10 -102.06(18)
C2 C9 C10 N2 177.90(12)
C2 C9 C10 C11 62.02(17)
N2 C10 C11 C12 100.91(13)
C9 C10 C11 C12 -138.21(13)
N2 C10 C11 C27 -21.73(14)
C9 C10 C11 C27 99.15(13)
C10 C11 C12 C29 54.93(17)
C27 C11 C12 C29 173.20(13)
C10 C11 C12 C13 -75.31(16)
C27 C11 C12 C13 42.96(17)
C29 C12 C13 O1 111.63(16)
C11 C12 C13 O1 -119.50(14)
C29 C12 C13 C14 177.21(14)
C11 C12 C13 C14 -53.92(18)
C29 C12 C13 C30 -30.8(2)
C11 C12 C13 C30 98.10(17)
C30 C13 C14 O1 103.92(15)
C12 C13 C14 O1 -103.73(15)
O1 C13 C14 C15 108.22(16)
C30 C13 C14 C15 -147.85(15)
C12 C13 C14 C15 4.5(2)
O1 C14 C15 C16 -115.24(16)
C13 C14 C15 C16 176.07(14)
O1 C14 C15 C27 119.67(15)
C13 C14 C15 C27 50.98(18)
C14 C15 C16 C17 116.38(18)
C27 C15 C16 C17 -122.67(17)
C15 C16 C17 C18 178.28(16)
C16 C17 C18 C19 -156.55(18)
C17 C18 C19 C20 56.3(2)
C17 C18 C19 C31 178.86(17)
C31 C19 C20 C21 133.0(2)
C18 C19 C20 C21 -105.6(2)
C19 C20 C21 C32 -1.1(3)
C19 C20 C21 C22 178.15(16)
C20 C21 C22 C23 -112.6(2)
C32 C21 C22 C23 66.7(2)
C21 C22 C23 C24 66.5(2)
C22 C23 C24 C25 -115.5(2)
C23 C24 C25 C26 175.12(16)
C24 C25 C26 O2 13.6(2)
C24 C25 C26 C27 -166.32(15)
O2 C26 C27 C28 -7.06(19)
C25 C26 C27 C28 172.90(13)
O2 C26 C27 C11 106.91(16)
C25 C26 C27 C11 -73.13(16)
O2 C26 C27 C15 -128.12(15)
C25 C26 C27 C15 51.83(17)
C12 C11 C27 C26 136.49(13)
C10 C11 C27 C26 -99.78(13)
C12 C11 C27 C28 -105.03(13)
C10 C11 C27 C28 18.71(14)
C12 C11 C27 C15 12.78(17)
C10 C11 C27 C15 136.51(12)
C16 C15 C27 C26 51.62(17)
C14 C15 C27 C26 177.22(13)
C16 C15 C27 C28 -70.33(16)
C14 C15 C27 C28 55.26(15)
C16 C15 C27 C11 175.29(13)
C14 C15 C27 C11 -59.11(16)
C26 C27 C28 O3 -73.35(18)
C11 C27 C28 O3 168.46(14)
C15 C27 C28 O3 48.38(18)
C26 C27 C28 N2 109.51(14)
C11 C27 C28 N2 -8.67(15)
C15 C27 C28 N2 -128.76(12)
C7 C8 N1 C1 -179.40(18)
C3 C8 N1 C1 0.10(19)
C2 C1 N1 C8 1.0(2)
O3 C28 N2 C10 176.66(14)
C27 C28 N2 C10 -6.18(16)
C9 C10 N2 C28 -104.35(15)
C11 C10 N2 C28 18.24(16)
C15 C14 O1 C13 -106.53(16)
C30 C13 O1 C14 -110.41(16)
C12 C13 O1 C14 105.23(15)
